data_7035570
loop_
_publ_author_name
'George, Sheby Mary'
'Kim, Hyo-Suk'
'Oh, Hyun Ji'
'Lah, Myoung Soo'
'Jeon, Dong Ju'
'Park, Bo Keun'
'Han, Jeong Hwan'
'Kim, Chang Gyoun'
'Chung, Taek-Mo'

_publ_section_title
;
 Heteroleptic strontium complexes stabilized by donor-functionalized
 alkoxide and \b-diketonate ligands.
;
_journal_issue 31
_journal_name_full 'Dalton transactions (Cambridge, England : 2003)'
_journal_page_first 14042
_journal_page_last 14053
_journal_paper_doi 10.1039/c5dt01356a
_journal_volume 44
_journal_year 2015
_chemical_formula_sum 'C42 H84 N4 O6 Sr2'
_chemical_formula_weight 916.37
_chemical_name_systematic '[Sr(dmaeeamp)[(tmhd)]2'
_chemical_properties_physical 'Air-sensitive, Moisture-sensitive, Hygroscopic'
_space_group_IT_number 14
_symmetry_cell_setting monoclinic
_symmetry_space_group_name_Hall '-P 2ybc'
_symmetry_space_group_name_H-M 'P 1 21/c 1'
_atom_sites_solution_hydrogens geom
_atom_sites_solution_primary direct
_atom_sites_solution_secondary difmap
_audit_creation_method SHELXL-97
_audit_update_record
;
2014-11-17 deposited with the CCDC.
2015-06-26 downloaded from the CCDC.
;
_cell_angle_alpha 90.00
_cell_angle_beta 112.867(1)
_cell_angle_gamma 90.00
_cell_formula_units_Z 2
_cell_length_a 10.6303(2)
_cell_length_b 22.0103(4)
_cell_length_c 11.6362(2)
_cell_measurement_reflns_used 9969
_cell_measurement_temperature 100(1)
_cell_measurement_theta_max 24.15
_cell_measurement_theta_min 2.28
_cell_volume 2508.62(8)
_computing_cell_refinement 'Bruker SAINT'
_computing_data_collection 'Bruker APEX2'
_computing_data_reduction 'Bruker SAINT'
_computing_molecular_graphics 'Bruker SHELXTL'
_computing_publication_material 'Bruker SHELXTL'
_computing_structure_refinement 'SHELXL-97 (Sheldrick, 2008)'
_computing_structure_solution 'SHELXS-97 (Sheldrick, 2008)'
_diffrn_ambient_temperature 100(1)
_diffrn_measured_fraction_theta_full 0.997
_diffrn_measured_fraction_theta_max 0.997
_diffrn_measurement_device_type 'Bruker APEX-II CCD'
_diffrn_measurement_method '\f and \w scans'
_diffrn_radiation_monochromator graphite
_diffrn_radiation_source 'fine-focus sealed tube'
_diffrn_radiation_type MoK\a
_diffrn_radiation_wavelength 0.71073
_diffrn_reflns_av_R_equivalents 0.0000
_diffrn_reflns_av_sigmaI/netI 0.0402
_diffrn_reflns_limit_h_max 13
_diffrn_reflns_limit_h_min -14
_diffrn_reflns_limit_k_max 29
_diffrn_reflns_limit_k_min 0
_diffrn_reflns_limit_l_max 15
_diffrn_reflns_limit_l_min 0
_diffrn_reflns_number 6241
_diffrn_reflns_theta_full 28.31
_diffrn_reflns_theta_max 28.31
_diffrn_reflns_theta_min 1.85
_exptl_absorpt_coefficient_mu 2.169
_exptl_absorpt_correction_T_max 0.8123
_exptl_absorpt_correction_T_min 0.7229
_exptl_absorpt_correction_type multi-scan
_exptl_absorpt_process_details 'Bruker SADABS'
_exptl_crystal_colour silver
_exptl_crystal_density_diffrn 1.213
_exptl_crystal_density_meas ?
_exptl_crystal_density_method 'not measured'
_exptl_crystal_description Block
_exptl_crystal_F_000 976
_exptl_crystal_size_max 0.16
_exptl_crystal_size_mid 0.12
_exptl_crystal_size_min 0.10
_refine_diff_density_max 0.874
_refine_diff_density_min -0.801
_refine_diff_density_rms 0.083
_refine_ls_extinction_method none
_refine_ls_goodness_of_fit_ref 1.036
_refine_ls_hydrogen_treatment refxyz
_refine_ls_matrix_type full
_refine_ls_number_parameters 253
_refine_ls_number_reflns 6241
_refine_ls_number_restraints 0
_refine_ls_restrained_S_all 1.036
_refine_ls_R_factor_all 0.0607
_refine_ls_R_factor_gt 0.0370
_refine_ls_shift/su_max 0.003
_refine_ls_shift/su_mean 0.000
_refine_ls_structure_factor_coef Fsqd
_refine_ls_weighting_details 'calc w=1/[\s^2^(Fo^2^)+(0.0264P)^2^+3.7729P] where P=(Fo^2^+2Fc^2^)/3'
_refine_ls_weighting_scheme calc
_refine_ls_wR_factor_gt 0.0758
_refine_ls_wR_factor_ref 0.0861
_reflns_number_gt 4735
_reflns_number_total 6241
_reflns_threshold_expression >2sigma(I)
_cod_data_source_file c5dt01356a2.cif
_cod_data_source_block 20140409lt_0m
_cod_depositor_comments
;
The following automatic conversions were performed:

'_symmetry_cell_setting' value 'Monoclinic' changed to 'monoclinic'
according to
/usr/data/users/saulius/crontab/automatic-downloads/rss-feeds/RSC/lib/dictionaries/cif_core.dic
dictionary named 'cif_core.dic' version 2.4.2 from 2011-04-26.

'_exptl_crystal_density_meas' value 'none' was changed to '?' - the
value is perceived as not measured.

Automatic conversion script
Id: cif_fix_values 3271 2015-04-21 07:52:19Z andrius 

 Adding full bibliography for 7035567--7035572.cif.
;
_cod_original_sg_symbol_H-M P2(1)/c
_cod_database_code 7035570

loop_
_symmetry_equiv_pos_as_xyz
'x, y, z'
'-x, y+1/2, -z+1/2'
'-x, -y, -z'
'x, -y-1/2, z-1/2'

loop_
_atom_site_label
_atom_site_type_symbol
_atom_site_fract_x
_atom_site_fract_y
_atom_site_fract_z
_atom_site_U_iso_or_equiv
_atom_site_adp_type
_atom_site_occupancy
_atom_site_symmetry_multiplicity
_atom_site_calc_flag
_atom_site_refinement_flags
Sr1 Sr 0.64210(2) 0.952818(10) 0.10750(2) 0.01524(7) Uani 1 1 d .
O1 O 0.82891(18) 0.88122(8) 0.14664(18) 0.0264(4) Uani 1 1 d .
O2 O 0.55925(18) 0.84963(8) 0.11155(18) 0.0257(4) Uani 1 1 d .
O3 O 0.43597(17) 1.00517(8) 0.09738(15) 0.0183(4) Uani 1 1 d .
N1 N 0.8393(2) 1.04001(10) 0.20968(19) 0.0234(5) Uani 1 1 d .
N2 N 0.6582(2) 0.99451(9) 0.34210(18) 0.0191(4) Uani 1 1 d .
C1 C 0.8447(3) 0.82425(12) 0.1532(2) 0.0238(6) Uani 1 1 d .
C2 C 0.7425(3) 0.78217(12) 0.1446(3) 0.0270(6) Uani 1 1 d .
H2A H 0.7671 0.7404 0.1537 0.032 Uiso 1 1 calc R
C3 C 0.6067(3) 0.79661(11) 0.1237(2) 0.0224(5) Uani 1 1 d .
C4 C 0.9896(3) 0.80270(14) 0.1713(3) 0.0362(7) Uani 1 1 d .
C5 C 1.0143(3) 0.73523(14) 0.1931(4) 0.0515(10) Uani 1 1 d .
H5A H 0.9518 0.7129 0.1205 0.077 Uiso 1 1 calc R
H5B H 0.9984 0.7233 0.2674 0.077 Uiso 1 1 calc R
H5C H 1.1088 0.7258 0.2054 0.077 Uiso 1 1 calc R
C6 C 1.0138(5) 0.8236(2) 0.0580(5) 0.0820(16) Uani 1 1 d .
H6A H 0.9499 0.8029 -0.0163 0.123 Uiso 1 1 calc R
H6B H 1.1077 0.8140 0.0687 0.123 Uiso 1 1 calc R
H6C H 0.9995 0.8676 0.0480 0.123 Uiso 1 1 calc R
C7 C 1.0917(3) 0.83578(17) 0.2869(5) 0.0701(14) Uani 1 1 d .
H7A H 1.1849 0.8230 0.3010 0.105 Uiso 1 1 calc R
H7B H 1.0719 0.8256 0.3601 0.105 Uiso 1 1 calc R
H7C H 1.0833 0.8798 0.2729 0.105 Uiso 1 1 calc R
C8 C 0.5062(3) 0.74522(12) 0.1205(3) 0.0333(7) Uani 1 1 d .
C9 C 0.5321(3) 0.68635(13) 0.0660(3) 0.0331(7) Uani 1 1 d .
H9A H 0.6230 0.6710 0.1179 0.050 Uiso 1 1 calc R
H9B H 0.5268 0.6936 -0.0188 0.050 Uiso 1 1 calc R
H9C H 0.4631 0.6563 0.0636 0.050 Uiso 1 1 calc R
C10 C 0.5207(7) 0.7347(2) 0.2528(5) 0.107(2) Uani 1 1 d .
H10A H 0.6145 0.7222 0.3034 0.161 Uiso 1 1 calc R
H10B H 0.4573 0.7028 0.2545 0.161 Uiso 1 1 calc R
H10C H 0.4998 0.7724 0.2867 0.161 Uiso 1 1 calc R
C11 C 0.3613(4) 0.76527(17) 0.0354(6) 0.095(2) Uani 1 1 d .
H11A H 0.2962 0.7332 0.0323 0.142 Uiso 1 1 calc R
H11B H 0.3577 0.7729 -0.0488 0.142 Uiso 1 1 calc R
H11C H 0.3377 0.8026 0.0685 0.142 Uiso 1 1 calc R
C12 C 0.8032(3) 1.07464(12) 0.3004(2) 0.0261(6) Uani 1 1 d .
H12A H 0.7201 1.0988 0.2548 0.031 Uiso 1 1 calc R
H12B H 0.8781 1.1034 0.3444 0.031 Uiso 1 1 calc R
C13 C 0.7776(3) 1.03549(12) 0.3961(2) 0.0234(6) Uani 1 1 d .
H13A H 0.8599 1.0106 0.4404 0.028 Uiso 1 1 calc R
H13B H 0.7633 1.0622 0.4583 0.028 Uiso 1 1 calc R
C14 C 0.5311(3) 1.02974(12) 0.3157(2) 0.0218(5) Uani 1 1 d .
H14A H 0.5487 1.0726 0.3007 0.026 Uiso 1 1 calc R
H14B H 0.5091 1.0289 0.3909 0.026 Uiso 1 1 calc R
C15 C 0.4049(3) 1.00751(12) 0.2037(2) 0.0199(5) Uani 1 1 d .
C16 C 0.8411(4) 1.08106(14) 0.1110(3) 0.0396(8) Uani 1 1 d .
H16A H 0.9114 1.1122 0.1472 0.059 Uiso 1 1 calc R
H16B H 0.7517 1.1006 0.0713 0.059 Uiso 1 1 calc R
H16C H 0.8615 1.0578 0.0485 0.059 Uiso 1 1 calc R
C17 C 0.9744(3) 1.01185(15) 0.2693(3) 0.0330(7) Uani 1 1 d .
H17A H 1.0433 1.0436 0.3052 0.050 Uiso 1 1 calc R
H17B H 0.9957 0.9889 0.2070 0.050 Uiso 1 1 calc R
H17C H 0.9744 0.9843 0.3355 0.050 Uiso 1 1 calc R
C18 C 0.6720(3) 0.94529(13) 0.4336(2) 0.0266(6) Uani 1 1 d .
H18A H 0.5809 0.9273 0.4157 0.032 Uiso 1 1 calc R
H18B H 0.7048 0.9631 0.5184 0.032 Uiso 1 1 calc R
C19 C 0.7695(3) 0.89520(13) 0.4316(3) 0.0311(6) Uani 1 1 d .
H19A H 0.7740 0.8642 0.4936 0.047 Uiso 1 1 calc R
H19B H 0.8606 0.9124 0.4515 0.047 Uiso 1 1 calc R
H19C H 0.7367 0.8767 0.3485 0.047 Uiso 1 1 calc R
C20 C 0.2914(3) 1.05464(13) 0.1842(2) 0.0284(6) Uani 1 1 d .
H20A H 0.2522 1.0485 0.2469 0.043 Uiso 1 1 calc R
H20B H 0.2199 1.0498 0.1006 0.043 Uiso 1 1 calc R
H20C H 0.3299 1.0957 0.1927 0.043 Uiso 1 1 calc R
C21 C 0.3543(3) 0.94563(13) 0.2278(3) 0.0256(6) Uani 1 1 d .
H21A H 0.414(3) 0.9123(15) 0.229(3) 0.038 Uiso 1 1 d .
H21B H 0.268(3) 0.9354(14) 0.162(3) 0.038 Uiso 1 1 d .
H21C H 0.340(3) 0.9436(14) 0.310(3) 0.038 Uiso 1 1 d .

loop_
_atom_site_aniso_label
_atom_site_aniso_U_11
_atom_site_aniso_U_22
_atom_site_aniso_U_33
_atom_site_aniso_U_23
_atom_site_aniso_U_13
_atom_site_aniso_U_12
Sr1 0.01452(11) 0.01504(11) 0.01522(10) 0.00093(9) 0.00477(8) 0.00049(9)
O1 0.0198(9) 0.0215(9) 0.0386(11) 0.0065(8) 0.0120(8) 0.0019(7)
O2 0.0215(9) 0.0175(9) 0.0398(11) -0.0009(8) 0.0137(8) -0.0003(7)
O3 0.0189(9) 0.0225(9) 0.0148(8) 0.0011(7) 0.0079(7) 0.0012(7)
N1 0.0227(11) 0.0277(12) 0.0178(10) 0.0007(9) 0.0056(9) -0.0071(9)
N2 0.0183(10) 0.0227(11) 0.0153(10) 0.0009(8) 0.0053(8) -0.0008(8)
C1 0.0238(13) 0.0206(13) 0.0296(14) 0.0048(11) 0.0132(11) 0.0061(10)
C2 0.0283(15) 0.0173(13) 0.0406(16) 0.0026(11) 0.0192(13) 0.0038(11)
C3 0.0253(13) 0.0171(12) 0.0273(13) -0.0012(10) 0.0129(11) -0.0009(10)
C4 0.0262(15) 0.0282(15) 0.060(2) 0.0151(14) 0.0225(15) 0.0084(12)
C5 0.0303(17) 0.0282(17) 0.101(3) 0.0050(18) 0.0303(19) 0.0105(14)
C6 0.068(3) 0.100(4) 0.112(4) 0.048(3) 0.073(3) 0.043(3)
C7 0.0237(18) 0.044(2) 0.120(4) -0.003(2) 0.003(2) 0.0080(16)
C8 0.0325(16) 0.0194(13) 0.059(2) -0.0068(13) 0.0296(15) -0.0070(12)
C9 0.0443(18) 0.0223(14) 0.0370(16) -0.0033(12) 0.0204(14) -0.0083(13)
C10 0.210(6) 0.079(3) 0.094(3) -0.055(3) 0.127(4) -0.097(4)
C11 0.027(2) 0.030(2) 0.219(6) -0.007(3) 0.039(3) -0.0065(16)
C12 0.0243(14) 0.0243(14) 0.0257(14) -0.0028(11) 0.0053(11) -0.0076(11)
C13 0.0207(13) 0.0310(15) 0.0156(12) -0.0047(10) 0.0040(10) -0.0042(11)
C14 0.0239(13) 0.0235(13) 0.0199(12) -0.0011(10) 0.0105(11) 0.0002(10)
C15 0.0192(12) 0.0247(13) 0.0182(12) 0.0007(10) 0.0099(10) 0.0009(10)
C16 0.053(2) 0.0363(17) 0.0283(15) 0.0019(13) 0.0139(14) -0.0209(15)
C17 0.0218(14) 0.0464(18) 0.0310(15) -0.0065(13) 0.0104(12) -0.0049(13)
C18 0.0253(14) 0.0358(16) 0.0187(12) 0.0075(11) 0.0085(11) -0.0005(12)
C19 0.0298(15) 0.0339(16) 0.0271(14) 0.0089(12) 0.0083(12) 0.0024(12)
C20 0.0232(13) 0.0378(16) 0.0244(13) -0.0019(12) 0.0096(11) 0.0070(12)
C21 0.0256(14) 0.0319(15) 0.0210(13) 0.0012(11) 0.0109(11) -0.0068(12)

loop_
_atom_type_symbol
_atom_type_description
_atom_type_scat_dispersion_real
_atom_type_scat_dispersion_imag
_atom_type_scat_source
C C 0.0033 0.0016 'International Tables Vol C Tables 4.2.6.8 and 6.1.1.4'
H H 0.0000 0.0000 'International Tables Vol C Tables 4.2.6.8 and 6.1.1.4'
N N 0.0061 0.0033 'International Tables Vol C Tables 4.2.6.8 and 6.1.1.4'
O O 0.0106 0.0060 'International Tables Vol C Tables 4.2.6.8 and 6.1.1.4'
Sr Sr -1.5307 3.2498 'International Tables Vol C Tables 4.2.6.8 and 6.1.1.4'

loop_
_geom_angle_atom_site_label_1
_geom_angle_atom_site_label_2
_geom_angle_atom_site_label_3
_geom_angle
_geom_angle_site_symmetry_1
_geom_angle_site_symmetry_3
O3 Sr1 O1 112.30(6) 3_675 .
O3 Sr1 O3 79.13(6) 3_675 .
O1 Sr1 O3 165.28(6) . .
O3 Sr1 O2 113.06(6) 3_675 .
O1 Sr1 O2 70.66(6) . .
O3 Sr1 O2 96.68(6) . .
O3 Sr1 N1 94.15(6) 3_675 .
O1 Sr1 N1 86.65(6) . .
O3 Sr1 N1 102.18(6) . .
O2 Sr1 N1 149.41(6) . .
O3 Sr1 N2 135.05(6) 3_675 .
O1 Sr1 N2 106.92(6) . .
O3 Sr1 N2 66.95(6) . .
O2 Sr1 N2 99.81(6) . .
N1 Sr1 N2 66.74(6) . .
O3 Sr1 C15 100.35(6) 3_675 .
O1 Sr1 C15 146.49(6) . .
O3 Sr1 C15 21.31(6) . .
O2 Sr1 C15 90.22(6) . .
N1 Sr1 C15 98.68(6) . .
N2 Sr1 C15 48.04(6) . .
O3 Sr1 Sr1 40.08(4) 3_675 3_675
O1 Sr1 Sr1 151.35(5) . 3_675
O3 Sr1 Sr1 39.05(4) . 3_675
O2 Sr1 Sr1 109.12(4) . 3_675
N1 Sr1 Sr1 100.64(5) . 3_675
N2 Sr1 Sr1 101.38(4) . 3_675
C15 Sr1 Sr1 60.29(4) . 3_675
C1 O1 Sr1 137.12(17) . .
C3 O2 Sr1 137.15(17) . .
C15 O3 Sr1 139.37(14) . 3_675
C15 O3 Sr1 119.42(14) . .
Sr1 O3 Sr1 100.87(6) 3_675 .
C16 N1 C17 108.8(2) . .
C16 N1 C12 109.2(2) . .
C17 N1 C12 111.1(2) . .
C16 N1 Sr1 109.35(16) . .
C17 N1 Sr1 110.58(16) . .
C12 N1 Sr1 107.76(15) . .
C14 N2 C13 109.3(2) . .
C14 N2 C18 111.0(2) . .
C13 N2 C18 108.06(19) . .
C14 N2 Sr1 105.17(13) . .
C13 N2 Sr1 109.13(14) . .
C18 N2 Sr1 114.10(15) . .
O1 C1 C2 124.8(2) . .
O1 C1 C4 114.5(2) . .
C2 C1 C4 120.7(2) . .
C1 C2 C3 125.4(2) . .
C1 C2 H2A 117.3 . .
C3 C2 H2A 117.3 . .
O2 C3 C2 124.8(2) . .
O2 C3 C8 115.7(2) . .
C2 C3 C8 119.5(2) . .
C6 C4 C5 111.6(3) . .
C6 C4 C7 108.4(3) . .
C5 C4 C7 107.4(3) . .
C6 C4 C1 106.6(3) . .
C5 C4 C1 115.1(2) . .
C7 C4 C1 107.5(3) . .
C4 C5 H5A 109.5 . .
C4 C5 H5B 109.5 . .
H5A C5 H5B 109.5 . .
C4 C5 H5C 109.5 . .
H5A C5 H5C 109.5 . .
H5B C5 H5C 109.5 . .
C4 C6 H6A 109.5 . .
C4 C6 H6B 109.5 . .
H6A C6 H6B 109.5 . .
C4 C6 H6C 109.5 . .
H6A C6 H6C 109.5 . .
H6B C6 H6C 109.5 . .
C4 C7 H7A 109.5 . .
C4 C7 H7B 109.5 . .
H7A C7 H7B 109.5 . .
C4 C7 H7C 109.5 . .
H7A C7 H7C 109.5 . .
H7B C7 H7C 109.5 . .
C10 C8 C9 109.5(3) . .
C10 C8 C11 112.4(4) . .
C9 C8 C11 106.0(3) . .
C10 C8 C3 107.0(3) . .
C9 C8 C3 113.6(2) . .
C11 C8 C3 108.4(3) . .
C8 C9 H9A 109.5 . .
C8 C9 H9B 109.5 . .
H9A C9 H9B 109.5 . .
C8 C9 H9C 109.5 . .
H9A C9 H9C 109.5 . .
H9B C9 H9C 109.5 . .
C8 C10 H10A 109.5 . .
C8 C10 H10B 109.5 . .
H10A C10 H10B 109.5 . .
C8 C10 H10C 109.5 . .
H10A C10 H10C 109.5 . .
H10B C10 H10C 109.5 . .
C8 C11 H11A 109.5 . .
C8 C11 H11B 109.5 . .
H11A C11 H11B 109.5 . .
C8 C11 H11C 109.5 . .
H11A C11 H11C 109.5 . .
H11B C11 H11C 109.5 . .
N1 C12 C13 113.9(2) . .
N1 C12 H12A 108.8 . .
C13 C12 H12A 108.8 . .
N1 C12 H12B 108.8 . .
C13 C12 H12B 108.8 . .
H12A C12 H12B 107.7 . .
N2 C13 C12 113.8(2) . .
N2 C13 H13A 108.8 . .
C12 C13 H13A 108.8 . .
N2 C13 H13B 108.8 . .
C12 C13 H13B 108.8 . .
H13A C13 H13B 107.7 . .
N2 C14 C15 115.6(2) . .
N2 C14 H14A 108.4 . .
C15 C14 H14A 108.4 . .
N2 C14 H14B 108.4 . .
C15 C14 H14B 108.4 . .
H14A C14 H14B 107.4 . .
O3 C15 C21 110.5(2) . .
O3 C15 C20 109.6(2) . .
C21 C15 C20 108.4(2) . .
O3 C15 C14 109.4(2) . .
C21 C15 C14 112.3(2) . .
C20 C15 C14 106.5(2) . .
O3 C15 Sr1 39.27(10) . .
C21 C15 Sr1 96.04(15) . .
C20 C15 Sr1 147.18(16) . .
C14 C15 Sr1 82.88(13) . .
N1 C16 H16A 109.5 . .
N1 C16 H16B 109.5 . .
H16A C16 H16B 109.5 . .
N1 C16 H16C 109.5 . .
H16A C16 H16C 109.5 . .
H16B C16 H16C 109.5 . .
N1 C17 H17A 109.5 . .
N1 C17 H17B 109.5 . .
H17A C17 H17B 109.5 . .
N1 C17 H17C 109.5 . .
H17A C17 H17C 109.5 . .
H17B C17 H17C 109.5 . .
N2 C18 C19 113.3(2) . .
N2 C18 H18A 108.9 . .
C19 C18 H18A 108.9 . .
N2 C18 H18B 108.9 . .
C19 C18 H18B 108.9 . .
H18A C18 H18B 107.7 . .
C18 C19 H19A 109.5 . .
C18 C19 H19B 109.5 . .
H19A C19 H19B 109.5 . .
C18 C19 H19C 109.5 . .
H19A C19 H19C 109.5 . .
H19B C19 H19C 109.5 . .
C15 C20 H20A 109.5 . .
C15 C20 H20B 109.5 . .
H20A C20 H20B 109.5 . .
C15 C20 H20C 109.5 . .
H20A C20 H20C 109.5 . .
H20B C20 H20C 109.5 . .
C15 C21 H21A 113.5(19) . .
C15 C21 H21B 111.0(19) . .
H21A C21 H21B 105(3) . .
C15 C21 H21C 113.6(17) . .
H21A C21 H21C 107(2) . .
H21B C21 H21C 107(3) . .

loop_
_geom_bond_atom_site_label_1
_geom_bond_atom_site_label_2
_geom_bond_distance
_geom_bond_site_symmetry_2
Sr1 O3 2.3854(16) 3_675
Sr1 O1 2.4354(18) .
Sr1 O3 2.4377(17) .
Sr1 O2 2.4430(17) .
Sr1 N1 2.748(2) .
Sr1 N2 2.821(2) .
Sr1 C15 3.354(2) .
Sr1 Sr1 3.7183(4) 3_675
O1 C1 1.263(3) .
O2 C3 1.257(3) .
O3 C15 1.400(3) .
O3 Sr1 2.3853(16) 3_675
N1 C16 1.467(3) .
N1 C17 1.468(4) .
N1 C12 1.469(3) .
N2 C14 1.483(3) .
N2 C13 1.483(3) .
N2 C18 1.486(3) .
C1 C2 1.401(4) .
C1 C4 1.546(4) .
C2 C3 1.404(4) .
C2 H2A 0.9500 .
C3 C8 1.546(4) .
C4 C6 1.510(5) .
C4 C5 1.512(4) .
C4 C7 1.544(5) .
C5 H5A 0.9800 .
C5 H5B 0.9800 .
C5 H5C 0.9800 .
C6 H6A 0.9800 .
C6 H6B 0.9800 .
C6 H6C 0.9800 .
C7 H7A 0.9800 .
C7 H7B 0.9800 .
C7 H7C 0.9800 .
C8 C10 1.504(5) .
C8 C9 1.514(4) .
C8 C11 1.537(5) .
C9 H9A 0.9800 .
C9 H9B 0.9800 .
C9 H9C 0.9800 .
C10 H10A 0.9800 .
C10 H10B 0.9800 .
C10 H10C 0.9800 .
C11 H11A 0.9800 .
C11 H11B 0.9800 .
C11 H11C 0.9800 .
C12 C13 1.514(4) .
C12 H12A 0.9900 .
C12 H12B 0.9900 .
C13 H13A 0.9900 .
C13 H13B 0.9900 .
C14 C15 1.542(3) .
C14 H14A 0.9900 .
C14 H14B 0.9900 .
C15 C21 1.530(4) .
C15 C20 1.540(4) .
C16 H16A 0.9800 .
C16 H16B 0.9800 .
C16 H16C 0.9800 .
C17 H17A 0.9800 .
C17 H17B 0.9800 .
C17 H17C 0.9800 .
C18 C19 1.519(4) .
C18 H18A 0.9900 .
C18 H18B 0.9900 .
C19 H19A 0.9800 .
C19 H19B 0.9800 .
C19 H19C 0.9800 .
C20 H20A 0.9800 .
C20 H20B 0.9800 .
C20 H20C 0.9800 .
C21 H21A 0.97(3) .
C21 H21B 0.97(3) .
C21 H21C 1.03(3) .

loop_
_geom_torsion_atom_site_label_1
_geom_torsion_atom_site_label_2
_geom_torsion_atom_site_label_3
_geom_torsion_atom_site_label_4
_geom_torsion
_geom_torsion_site_symmetry_1
_geom_torsion_site_symmetry_4
O3 Sr1 O1 C1 -104.1(3) 3_675 .
O3 Sr1 O1 C1 35.3(4) . .
O2 Sr1 O1 C1 3.7(2) . .
N1 Sr1 O1 C1 162.8(3) . .
N2 Sr1 O1 C1 98.4(3) . .
C15 Sr1 O1 C1 62.1(3) . .
Sr1 Sr1 O1 C1 -91.0(3) 3_675 .
O3 Sr1 O2 C3 104.2(3) 3_675 .
O1 Sr1 O2 C3 -2.5(2) . .
O3 Sr1 O2 C3 -174.8(2) . .
N1 Sr1 O2 C3 -46.8(3) . .
N2 Sr1 O2 C3 -107.1(3) . .
C15 Sr1 O2 C3 -154.4(3) . .
Sr1 Sr1 O2 C3 147.1(2) 3_675 .
O3 Sr1 O3 C15 -174.56(19) 3_675 .
O1 Sr1 O3 C15 43.3(3) . .
O2 Sr1 O3 C15 73.16(17) . .
N1 Sr1 O3 C15 -82.62(17) . .
N2 Sr1 O3 C15 -24.69(16) . .
Sr1 Sr1 O3 C15 -174.57(19) 3_675 .
O3 Sr1 O3 Sr1 0.0 3_675 3_675
O1 Sr1 O3 Sr1 -142.2(2) . 3_675
O2 Sr1 O3 Sr1 -112.28(7) . 3_675
N1 Sr1 O3 Sr1 91.94(7) . 3_675
N2 Sr1 O3 Sr1 149.87(8) . 3_675
C15 Sr1 O3 Sr1 174.57(19) . 3_675
O3 Sr1 N1 C16 -3.2(2) 3_675 .
O1 Sr1 N1 C16 109.0(2) . .
O3 Sr1 N1 C16 -82.92(19) . .
O2 Sr1 N1 C16 150.28(19) . .
N2 Sr1 N1 C16 -141.0(2) . .
C15 Sr1 N1 C16 -104.30(19) . .
Sr1 Sr1 N1 C16 -43.08(19) 3_675 .
O3 Sr1 N1 C17 -122.90(16) 3_675 .
O1 Sr1 N1 C17 -10.75(16) . .
O3 Sr1 N1 C17 157.35(16) . .
O2 Sr1 N1 C17 30.5(2) . .
N2 Sr1 N1 C17 99.28(17) . .
C15 Sr1 N1 C17 135.96(16) . .
Sr1 Sr1 N1 C17 -162.81(15) 3_675 .
O3 Sr1 N1 C12 115.47(16) 3_675 .
O1 Sr1 N1 C12 -132.39(16) . .
O3 Sr1 N1 C12 35.71(16) . .
O2 Sr1 N1 C12 -91.09(19) . .
N2 Sr1 N1 C12 -22.36(15) . .
C15 Sr1 N1 C12 14.33(16) . .
Sr1 Sr1 N1 C12 75.55(15) 3_675 .
O3 Sr1 N2 C14 38.95(18) 3_675 .
O1 Sr1 N2 C14 -171.04(14) . .
O3 Sr1 N2 C14 -5.29(14) . .
O2 Sr1 N2 C14 -98.42(15) . .
N1 Sr1 N2 C14 110.34(16) . .
C15 Sr1 N2 C14 -17.07(13) . .
Sr1 Sr1 N2 C14 13.53(15) 3_675 .
O3 Sr1 N2 C13 -78.21(17) 3_675 .
O1 Sr1 N2 C13 71.80(16) . .
O3 Sr1 N2 C13 -122.45(16) . .
O2 Sr1 N2 C13 144.41(15) . .
N1 Sr1 N2 C13 -6.82(15) . .
C15 Sr1 N2 C13 -134.23(18) . .
Sr1 Sr1 N2 C13 -103.63(15) 3_675 .
O3 Sr1 N2 C18 160.82(15) 3_675 .
O1 Sr1 N2 C18 -49.17(17) . .
O3 Sr1 N2 C18 116.58(17) . .
O2 Sr1 N2 C18 23.44(17) . .
N1 Sr1 N2 C18 -127.79(17) . .
C15 Sr1 N2 C18 104.80(18) . .
Sr1 Sr1 N2 C18 135.40(15) 3_675 .
Sr1 O1 C1 C2 -4.4(4) . .
Sr1 O1 C1 C4 175.31(19) . .
O1 C1 C2 C3 2.1(5) . .
C4 C1 C2 C3 -177.6(3) . .
Sr1 O2 C3 C2 2.1(4) . .
Sr1 O2 C3 C8 179.35(18) . .
C1 C2 C3 O2 -1.0(5) . .
C1 C2 C3 C8 -178.2(3) . .
O1 C1 C4 C6 -61.9(4) . .
C2 C1 C4 C6 117.8(3) . .
O1 C1 C4 C5 173.7(3) . .
C2 C1 C4 C5 -6.5(4) . .
O1 C1 C4 C7 54.2(3) . .
C2 C1 C4 C7 -126.1(3) . .
O2 C3 C8 C10 -90.5(4) . .
C2 C3 C8 C10 86.8(4) . .
O2 C3 C8 C9 148.5(3) . .
C2 C3 C8 C9 -34.2(4) . .
O2 C3 C8 C11 31.0(4) . .
C2 C3 C8 C11 -151.7(3) . .
C16 N1 C12 C13 171.4(2) . .
C17 N1 C12 C13 -68.6(3) . .
Sr1 N1 C12 C13 52.7(2) . .
C14 N2 C13 C12 -78.4(3) . .
C18 N2 C13 C12 160.7(2) . .
Sr1 N2 C13 C12 36.1(2) . .
N1 C12 C13 N2 -64.2(3) . .
C13 N2 C14 C15 148.8(2) . .
C18 N2 C14 C15 -92.1(3) . .
Sr1 N2 C14 C15 31.8(2) . .
Sr1 O3 C15 C21 114.4(2) 3_675 .
Sr1 O3 C15 C21 -73.8(2) . .
Sr1 O3 C15 C20 -4.9(3) 3_675 .
Sr1 O3 C15 C20 166.84(15) . .
Sr1 O3 C15 C14 -121.4(2) 3_675 .
Sr1 O3 C15 C14 50.4(2) . .
Sr1 O3 C15 Sr1 -171.8(3) 3_675 .
N2 C14 C15 O3 -54.9(3) . .
N2 C14 C15 C21 68.1(3) . .
N2 C14 C15 C20 -173.3(2) . .
N2 C14 C15 Sr1 -25.52(19) . .
O3 Sr1 C15 O3 5.43(19) 3_675 .
O1 Sr1 C15 O3 -161.61(15) . .
O2 Sr1 C15 O3 -108.08(16) . .
N1 Sr1 C15 O3 101.29(16) . .
N2 Sr1 C15 O3 148.87(19) . .
Sr1 Sr1 C15 O3 3.94(14) 3_675 .
O3 Sr1 C15 C21 120.66(15) 3_675 .
O1 Sr1 C15 C21 -46.4(2) . .
O3 Sr1 C15 C21 115.2(2) . .
O2 Sr1 C15 C21 7.16(15) . .
N1 Sr1 C15 C21 -143.47(15) . .
N2 Sr1 C15 C21 -95.89(16) . .
Sr1 Sr1 C15 C21 119.18(15) 3_675 .
O3 Sr1 C15 C20 -17.9(3) 3_675 .
O1 Sr1 C15 C20 175.1(3) . .
O3 Sr1 C15 C20 -23.3(3) . .
O2 Sr1 C15 C20 -131.4(3) . .
N1 Sr1 C15 C20 78.0(3) . .
N2 Sr1 C15 C20 125.6(3) . .
Sr1 Sr1 C15 C20 -19.4(3) 3_675 .
O3 Sr1 C15 C14 -127.51(13) 3_675 .
O1 Sr1 C15 C14 65.45(18) . .
O3 Sr1 C15 C14 -132.9(2) . .
O2 Sr1 C15 C14 118.98(14) . .
N1 Sr1 C15 C14 -31.64(14) . .
N2 Sr1 C15 C14 15.94(12) . .
Sr1 Sr1 C15 C14 -129.00(14) 3_675 .
C14 N2 C18 C19 160.1(2) . .
C13 N2 C18 C19 -80.0(3) . .
Sr1 N2 C18 C19 41.5(3) . .
